data_2101068
loop_
_publ_author_name
'Pokkuluri, P. R.'
'Scheffer, J. R.'
'Trotter, J.'

_publ_section_title
;
 Cyclooctatetraene formation in the photolyses of dibenzobarrelene
 diesters
;
_journal_issue 6
_journal_name_full 'Acta Crystallographica Section B'
_journal_page_first 1049
_journal_page_last 1052
_journal_paper_doi 10.1107/S0108768193006196
_journal_volume 49
_journal_year 1993
_chemical_formula_sum 'C21 H18 O4'
_chemical_formula_weight 334.37
_symmetry_cell_setting orthorhombic
_symmetry_space_group_name_Hall 'P 2c -2n'
_symmetry_space_group_name_H-M 'P n a 21'
_cell_angle_alpha 90.0
_cell_angle_beta 90.0
_cell_angle_gamma 90.0
_cell_formula_units_Z 4
_cell_length_a 18.364(4)
_cell_length_b 10.485(3)
_cell_length_c 9.031(4)
_cell_volume 1738.9(10)
_diffrn_radiation_type CuK\a
_diffrn_radiation_wavelength 1.5418
_exptl_absorpt_coefficient_mu 0.68
_exptl_crystal_density_diffrn 1.28
_exptl_crystal_F_000 704
_cod_data_source_file hh0633.cif
_cod_data_source_block hh0633a
_cod_original_cell_volume 1739(2)
_cod_database_code 2101068

loop_
_atom_site_label
_atom_site_fract_x
_atom_site_fract_y
_atom_site_fract_z
O1 .5342(2) 1.1651(3) .2595
O2 .4501(2) 1.0374(4) .1635(8)
O3 .7983(2) .9718(4) .5092(7)
O4 .8428(2) 1.0275(4) .2890(7)
C1 .5050(3) .7682(6) .1972(9)
C2 .4934(3) .6527(6) .2700(10)
C3 .5393(4) .6160(6) .3800(10)
C4 .5976(3) .6885(5) .4179(8)
C4A .6135(2) .8033(5) .3435(7)
C5 .7960(3) .7921(6) .0993(9)
C6 .8051(3) .7568(6) -.0470(10)
C7 .7588(3) .8024(7) -.1530(10)
C8 .7017(3) .8839(7) -.1113(8)
C8A .6901(2) .9154(5) .0350(7)
C9 .6297(2) 1.0046(5) .0708(8)
C9A .5661(2) .8425(4) .2321(7)
C10A .7386(3) .8705(5) .1429(7)
C10 .6770(3) .8755(5) .3892(9)
C11 .5749(2) .9714(5) .1614(7)
C12 .7331(2) .9066(4) .3018(8)
C13 .5129(3) 1.0597(5) .1911(8)
C14 .4801(3) 1.2586(6) .2920(10)
C15 .7970(3) .9755(5) .3632(8)
C16 .8565(4) 1.0377(8) .5800(10)
C17 .6349(3) 1.1317(6) -.0050(10)
H1 .4715 .7966 .1241
H2 .4537 .5997 .2420
H3 .5304 .5384 .4314
H4 .6283 .6613 .4964
H5 .828 .751 .173
H6 .855 .685 -.081
H7 .769 .783 -.266
H8 .673 .914 -.192
H10 .679 .892 .502
H14A .4581 1.2862 .2021
H14C .4441 1.2255 .3545
H14B .5022 1.3293 .3398
H16A .9016 1.0025 .5484
H16C .8521 1.0291 .6840
H16B .8547 1.1254 .5537
H17C .6777 1.1344 -.0636
H17A .5934 1.1437 -.0663
H17B .6367 1.1974 .0674
